data_7216682
loop_
_publ_author_name
'Zhao, Tingting'
'Zhang, Lirong'
'Wang, Dongmei'
'Li, Guanghua'
'Huo, Qisheng'
'Liu, Yunling'

_publ_section_title
;
 Rational design and synthesis of a series of 3D lanthanide metal--organic
 frameworks with different structures driven by reaction conditions
;
_journal_issue 44
_journal_name_full CrystEngComm
_journal_page_first 10181
_journal_paper_doi 10.1039/C4CE00858H
_journal_volume 16
_journal_year 2014
_chemical_formula_moiety 'C12 H4 La2 N6 O14 S3'
_chemical_formula_sum 'C12 H4 La2 N6 O14 S3'
_chemical_formula_weight 830.21
_chemical_melting_point ?
_chemical_name_systematic
; 
 ? 
;
_space_group_IT_number 4
_symmetry_cell_setting monoclinic
_symmetry_space_group_name_Hall 'P 2yb'
_symmetry_space_group_name_H-M 'P 1 21 1'
_atom_sites_solution_hydrogens NONE
_atom_sites_solution_primary direct
_atom_sites_solution_secondary difmap
_audit_creation_method SHELXL-97
_cell_angle_alpha 90.00
_cell_angle_beta 100.8810(10)
_cell_angle_gamma 90.00
_cell_formula_units_Z 2
_cell_length_a 7.0404(3)
_cell_length_b 13.0015(6)
_cell_length_c 13.7338(6)
_cell_measurement_reflns_used 4896
_cell_measurement_temperature 296(2)
_cell_measurement_theta_max 28.37
_cell_measurement_theta_min 1.51
_cell_volume 1234.53(9)
_computing_cell_refinement 'Bruker SMART'
_computing_data_collection 'Bruker SMART'
_computing_data_reduction 'Bruker SAINT'
_computing_molecular_graphics SHELXP-97
_computing_publication_material SHELXTL
_computing_structure_refinement 'SHELXL-97 (Sheldrick, 1997)'
_computing_structure_solution 'SHELXS-97 (Sheldrick, 1990)'
_diffrn_ambient_temperature 296(2)
_diffrn_detector_area_resol_mean 9.00cm
_diffrn_measured_fraction_theta_full 0.971
_diffrn_measured_fraction_theta_max 0.971
_diffrn_measurement_device_type 'CCD area detector'
_diffrn_measurement_method 'phi and omega scans'
_diffrn_radiation_monochromator graphite
_diffrn_radiation_source 'fine-focus sealed tube'
_diffrn_radiation_type MoK\a
_diffrn_radiation_wavelength 0.71073
_diffrn_reflns_av_R_equivalents 0.0186
_diffrn_reflns_av_sigmaI/netI 0.0399
_diffrn_reflns_limit_h_max 8
_diffrn_reflns_limit_h_min -9
_diffrn_reflns_limit_k_max 15
_diffrn_reflns_limit_k_min -17
_diffrn_reflns_limit_l_max 16
_diffrn_reflns_limit_l_min -18
_diffrn_reflns_number 7808
_diffrn_reflns_theta_full 28.37
_diffrn_reflns_theta_max 28.37
_diffrn_reflns_theta_min 1.51
_diffrn_standards_decay_% none
_diffrn_standards_interval_count none
_diffrn_standards_interval_time none
_diffrn_standards_number none
_exptl_absorpt_coefficient_mu 3.744
_exptl_absorpt_correction_T_max 0.5018
_exptl_absorpt_correction_T_min 0.3857
_exptl_absorpt_correction_type empirical
_exptl_absorpt_process_details SADABS
_exptl_crystal_colour colourless
_exptl_crystal_density_diffrn 2.233
_exptl_crystal_density_meas ?
_exptl_crystal_density_method 'not measured'
_exptl_crystal_description block
_exptl_crystal_F_000 784
_exptl_crystal_size_max 0.24
_exptl_crystal_size_mid 0.21
_exptl_crystal_size_min 0.17
_refine_diff_density_max 2.360
_refine_diff_density_min -0.805
_refine_diff_density_rms 0.201
_refine_ls_abs_structure_details 'Flack H D (1983), Acta Cryst. A39, 876-881'
_refine_ls_abs_structure_Flack 0.006(18)
_refine_ls_extinction_method none
_refine_ls_goodness_of_fit_ref 1.102
_refine_ls_hydrogen_treatment NONE
_refine_ls_matrix_type full
_refine_ls_number_parameters 352
_refine_ls_number_reflns 4896
_refine_ls_number_restraints 7
_refine_ls_restrained_S_all 1.102
_refine_ls_R_factor_all 0.0283
_refine_ls_R_factor_gt 0.0279
_refine_ls_shift/su_max 0.001
_refine_ls_shift/su_mean 0.000
_refine_ls_structure_factor_coef Fsqd
_refine_ls_weighting_details 'calc w=1/[\s^2^(Fo^2^)+(0.0559P)^2^+1.7742P] where P=(Fo^2^+2Fc^2^)/3'
_refine_ls_weighting_scheme calc
_refine_ls_wR_factor_gt 0.0908
_refine_ls_wR_factor_ref 0.0910
_reflns_number_gt 4815
_reflns_number_total 4896
_reflns_threshold_expression >2sigma(I)
_cod_data_source_file c4ce00858h2.cif
_cod_data_source_block compound11
_cod_depositor_comments
;
The following automatic conversions were performed:

'_chemical_melting_point' value 'not measured' was changed to '?' -
the value is undefined or not given.

Automatic conversion script
Id: cif_fix_values 2281 2013-09-26 08:29:07Z andrius 

 Adding full bibliography for 7216672--7216683.cif.

The following automatic conversions were performed:

'_exptl_crystal_density_meas' value 'none' was changed to '?' - the
value is perceived as not measured.

Automatic conversion script
Id: cif_fix_values 3008 2015-01-20 13:52:24Z robertas 
;
_cod_original_sg_symbol_H-M p2(1)
_cod_database_code 7216682

loop_
_symmetry_equiv_pos_as_xyz
'x, y, z'
'-x, y+1/2, -z'

loop_
_atom_site_label
_atom_site_type_symbol
_atom_site_fract_x
_atom_site_fract_y
_atom_site_fract_z
_atom_site_U_iso_or_equiv
_atom_site_adp_type
_atom_site_occupancy
_atom_site_symmetry_multiplicity
_atom_site_calc_flag
_atom_site_refinement_flags
La1 La 0.79235(5) 1.03844(3) -0.04226(2) 0.01053(9) Uani 1 1 d .
La2 La 0.58678(5) 0.96409(3) 0.44074(3) 0.01497(10) Uani 1 1 d .
S1 S 1.2581(3) 1.05736(16) 0.18774(13) 0.0245(4) Uani 1 1 d .
S2 S 0.6321(4) 1.29124(16) -0.20186(14) 0.0337(5) Uani 1 1 d .
S3 S 0.5953(2) 1.30682(14) 0.04923(14) 0.0207(4) Uani 1 1 d .
O1 O 0.6583(7) 0.9954(5) 0.1116(4) 0.0249(12) Uani 1 1 d .
O2 O 0.6411(8) 0.9933(6) 0.2695(4) 0.0352(16) Uani 1 1 d .
O3 O 0.9216(8) 0.9091(5) 0.4269(4) 0.0347(15) Uani 1 1 d .
O4 O 1.2423(8) 0.9124(5) 0.4607(4) 0.0296(13) Uani 1 1 d .
O5 O 0.7335(8) 0.9720(4) -0.2166(3) 0.0227(10) Uani 1 1 d .
O6 O 0.6730(10) 0.9794(5) -0.3803(4) 0.0391(16) Uani 1 1 d .
O7 O 0.4130(9) 1.1127(5) -0.5067(4) 0.0334(14) Uani 1 1 d .
O8 O 0.3825(8) 1.2829(4) -0.5059(4) 0.0268(12) Uani 1 1 d .
O9 O 0.4211(7) 1.0253(4) -0.0972(4) 0.0201(10) Uani 1 1 d .
O10 O 0.1143(7) 1.0590(4) -0.0912(5) 0.0273(13) Uani 1 1 d .
O11 O -0.0729(7) 1.2171(4) -0.0046(4) 0.0236(11) Uani 1 1 d .
O12 O 0.0004(7) 1.3825(4) -0.0076(5) 0.0254(12) Uani 1 1 d .
O13 O 0.8027(14) 1.1237(8) 0.4510(8) 0.077(3) Uani 1 1 d .
N1 N 1.0258(8) 1.0498(6) 0.1507(4) 0.0212(13) Uani 1 1 d .
N2 N 1.2690(8) 1.0100(5) 0.2987(4) 0.0214(13) Uani 1 1 d .
N3 N 0.6849(10) 1.1691(5) -0.1989(4) 0.0246(13) Uani 1 1 d .
N4 N 0.5365(10) 1.2979(5) -0.3166(5) 0.0246(13) Uani 1 1 d .
N5 N 0.5480(8) 1.1920(5) 0.0033(5) 0.0185(12) Uani 1 1 d .
N6 N 0.3716(8) 1.3401(5) 0.0440(4) 0.0168(12) Uani 1 1 d .
C1 C 0.9480(10) 1.0096(6) 0.2248(5) 0.0192(15) Uani 1 1 d .
C2 C 1.0906(9) 0.9861(6) 0.3110(5) 0.0181(14) Uani 1 1 d .
C3 C 0.7328(10) 0.9971(6) 0.2007(5) 0.0207(15) Uani 1 1 d .
C4 C 1.0790(10) 0.9311(6) 0.4076(5) 0.0194(14) Uani 1 1 d .
C5 C 0.6276(10) 1.1304(5) -0.2886(5) 0.0182(14) Uani 1 1 d .
C6 C 0.5407(11) 1.2051(6) -0.3582(5) 0.0217(15) Uani 1 1 d .
C7 C 0.6786(11) 1.0170(5) -0.2967(5) 0.0204(16) Uani 1 1 d .
C8 C 0.4413(10) 1.1987(6) -0.4658(5) 0.0207(14) Uani 1 1 d .
C9 C 0.3578(9) 1.1791(5) -0.0183(5) 0.0142(12) Uani 1 1 d .
C10 C 0.2558(9) 1.2650(5) 0.0075(5) 0.0148(12) Uani 1 1 d .
C11 C 0.2904(10) 1.0796(6) -0.0722(5) 0.0162(13) Uani 1 1 d .
C12 C 0.0434(8) 1.2879(5) -0.0032(5) 0.0137(13) Uani 1 1 d .
O1W O 0.832(2) 1.2511(15) 0.3470(11) 0.061(5) Uani 0.50 1 d P
O2W O 0.893(4) 0.747(2) 0.2493(19) 0.020(5) Uani 0.20 1 d PU
O3W O 0.617(4) 1.2603(18) 0.3075(13) 0.043(6) Uani 0.30 1 d P

loop_
_atom_site_aniso_label
_atom_site_aniso_U_11
_atom_site_aniso_U_22
_atom_site_aniso_U_33
_atom_site_aniso_U_23
_atom_site_aniso_U_13
_atom_site_aniso_U_12
La1 0.01010(16) 0.00962(16) 0.01176(16) 0.00040(13) 0.00178(12) 0.00034(13)
La2 0.01531(18) 0.01720(19) 0.01184(16) -0.00135(15) 0.00113(13) -0.00043(15)
S1 0.0176(8) 0.0367(12) 0.0190(8) 0.0063(7) 0.0031(6) -0.0047(7)
S2 0.0663(15) 0.0148(9) 0.0154(8) -0.0008(7) -0.0043(9) 0.0023(9)
S3 0.0131(7) 0.0166(9) 0.0317(9) -0.0063(7) 0.0029(7) -0.0018(6)
O1 0.015(2) 0.042(3) 0.017(2) 0.004(2) 0.0015(19) -0.002(2)
O2 0.019(3) 0.069(5) 0.019(3) 0.005(3) 0.006(2) -0.002(3)
O3 0.018(3) 0.056(4) 0.032(3) 0.023(3) 0.010(2) 0.010(3)
O4 0.020(3) 0.043(4) 0.025(3) 0.008(2) 0.002(2) 0.006(2)
O5 0.036(3) 0.017(3) 0.015(2) -0.001(2) 0.0032(19) 0.004(2)
O6 0.069(4) 0.033(4) 0.011(2) -0.006(2) -0.005(2) 0.021(3)
O7 0.044(3) 0.024(3) 0.026(3) -0.010(2) -0.011(2) 0.012(3)
O8 0.036(3) 0.017(3) 0.022(3) 0.003(2) -0.009(2) 0.002(2)
O9 0.014(2) 0.019(3) 0.028(2) -0.004(2) 0.0063(18) 0.006(2)
O10 0.014(2) 0.023(3) 0.047(3) -0.008(3) 0.011(2) -0.003(2)
O11 0.017(2) 0.015(3) 0.040(3) -0.005(2) 0.008(2) -0.003(2)
O12 0.015(2) 0.012(3) 0.048(3) -0.003(2) 0.003(2) -0.001(2)
O13 0.074(6) 0.049(6) 0.105(8) -0.011(5) 0.013(6) -0.030(4)
N1 0.019(3) 0.028(4) 0.015(3) 0.001(3) 0.002(2) -0.008(3)
N2 0.019(3) 0.029(4) 0.016(3) -0.001(2) 0.006(2) -0.001(2)
N3 0.040(4) 0.017(3) 0.015(3) 0.000(2) 0.000(3) -0.001(3)
N4 0.035(4) 0.020(3) 0.017(3) -0.003(2) 0.000(3) 0.001(3)
N5 0.017(3) 0.014(3) 0.024(3) -0.004(2) 0.003(2) -0.002(2)
N6 0.010(2) 0.019(3) 0.022(3) -0.003(2) 0.005(2) 0.001(2)
C1 0.020(3) 0.022(4) 0.015(3) 0.000(3) 0.002(3) 0.001(3)
C2 0.014(3) 0.026(4) 0.014(3) 0.000(3) 0.001(2) 0.001(3)
C3 0.020(4) 0.026(4) 0.015(3) 0.004(3) 0.001(3) 0.005(3)
C4 0.017(3) 0.025(4) 0.016(3) -0.001(3) 0.003(2) 0.002(3)
C5 0.025(3) 0.016(3) 0.013(3) 0.004(3) 0.000(3) 0.001(3)
C6 0.030(4) 0.014(3) 0.019(3) 0.006(3) 0.000(3) -0.001(3)
C7 0.023(3) 0.021(5) 0.016(3) 0.001(3) 0.001(2) 0.005(3)
C8 0.020(3) 0.021(4) 0.019(3) 0.002(3) 0.001(3) 0.002(3)
C9 0.011(3) 0.012(3) 0.020(3) 0.001(3) 0.005(2) 0.000(2)
C10 0.013(3) 0.012(3) 0.020(3) -0.001(3) 0.004(2) -0.001(2)
C11 0.017(3) 0.013(3) 0.019(3) 0.002(3) 0.005(2) -0.004(2)
C12 0.010(3) 0.014(3) 0.018(3) -0.002(2) 0.006(3) 0.000(3)
O1W 0.061(10) 0.084(13) 0.038(7) -0.029(8) 0.010(7) -0.036(9)
O2W 0.020(5) 0.020(5) 0.020(5) -0.0004(10) 0.0038(13) 0.0002(10)
O3W 0.076(16) 0.040(13) 0.021(9) 0.016(9) 0.028(10) 0.025(11)

loop_
_atom_type_symbol
_atom_type_description
_atom_type_scat_dispersion_real
_atom_type_scat_dispersion_imag
_atom_type_scat_source
C C 0.0033 0.0016 'International Tables Vol C Tables 4.2.6.8 and 6.1.1.4'
H H 0.0000 0.0000 'International Tables Vol C Tables 4.2.6.8 and 6.1.1.4'
N N 0.0061 0.0033 'International Tables Vol C Tables 4.2.6.8 and 6.1.1.4'
O O 0.0106 0.0060 'International Tables Vol C Tables 4.2.6.8 and 6.1.1.4'
S S 0.1246 0.1234 'International Tables Vol C Tables 4.2.6.8 and 6.1.1.4'
La La -0.2871 2.4523 'International Tables Vol C Tables 4.2.6.8 and 6.1.1.4'

loop_
_geom_angle_atom_site_label_1
_geom_angle_atom_site_label_2
_geom_angle_atom_site_label_3
_geom_angle
_geom_angle_site_symmetry_1
_geom_angle_site_symmetry_3
O10 La1 O5 76.96(18) 1_655 .
O10 La1 O12 69.54(18) 1_655 2_645
O5 La1 O12 88.00(19) . 2_645
O10 La1 O11 68.39(17) 1_655 1_655
O5 La1 O11 120.06(18) . 1_655
O12 La1 O11 120.61(18) 2_645 1_655
O10 La1 O1 138.43(18) 1_655 .
O5 La1 O1 134.43(18) . .
O12 La1 O1 83.29(19) 2_645 .
O11 La1 O1 102.55(18) 1_655 .
O10 La1 O9 147.91(18) 1_655 .
O5 La1 O9 73.89(16) . .
O12 La1 O9 121.92(17) 2_645 .
O11 La1 O9 116.12(16) 1_655 .
O1 La1 O9 73.37(16) . .
O10 La1 N3 81.5(2) 1_655 .
O5 La1 N3 59.40(18) . .
O12 La1 N3 140.8(2) 2_645 .
O11 La1 N3 68.09(19) 1_655 .
O1 La1 N3 134.61(19) . .
O9 La1 N3 72.36(19) . .
O10 La1 N5 127.94(18) 1_655 .
O5 La1 N5 117.68(18) . .
O12 La1 N5 150.25(19) 2_645 .
O11 La1 N5 61.21(17) 1_655 .
O1 La1 N5 68.14(19) . .
O9 La1 N5 58.61(17) . .
N3 La1 N5 68.91(19) . .
O10 La1 N6 119.07(17) 1_655 2_645
O5 La1 N6 71.53(17) . 2_645
O12 La1 N6 58.78(17) 2_645 2_645
O11 La1 N6 168.23(17) 1_655 2_645
O1 La1 N6 65.75(18) . 2_645
O9 La1 N6 63.14(17) . 2_645
N3 La1 N6 120.59(19) . 2_645
N5 La1 N6 112.83(17) . 2_645
O10 La1 N1 81.45(18) 1_655 .
O5 La1 N1 150.46(19) . .
O12 La1 N1 65.5(2) 2_645 .
O11 La1 N1 68.5(2) 1_655 .
O1 La1 N1 58.38(16) . .
O9 La1 N1 130.50(16) . .
N3 La1 N1 136.5(2) . .
N5 La1 N1 91.50(19) . .
N6 La1 N1 102.64(19) 2_645 .
O6 La2 O7 71.50(19) 1_556 1_556
O6 La2 O2 153.3(2) 1_556 .
O7 La2 O2 109.3(2) 1_556 .
O6 La2 O3 92.4(2) 1_556 .
O7 La2 O3 140.5(2) 1_556 .
O2 La2 O3 69.90(19) . .
O6 La2 O8 74.2(2) 1_556 2_645
O7 La2 O8 130.1(2) 1_556 2_645
O2 La2 O8 117.5(2) . 2_645
O3 La2 O8 75.0(2) . 2_645
O6 La2 O13 81.1(3) 1_556 .
O7 La2 O13 70.8(3) 1_556 .
O2 La2 O13 74.5(3) . .
O3 La2 O13 71.2(3) . .
O8 La2 O13 136.8(3) 2_645 .
O6 La2 O4 88.5(2) 1_556 1_455
O7 La2 O4 69.2(2) 1_556 1_455
O2 La2 O4 117.14(18) . 1_455
O3 La2 O4 148.3(2) . 1_455
O8 La2 O4 74.80(19) 2_645 1_455
O13 La2 O4 139.9(3) . 1_455
O6 La2 N2 135.8(2) 1_556 1_455
O7 La2 N2 69.78(18) 1_556 1_455
O2 La2 N2 62.84(18) . 1_455
O3 La2 N2 131.40(18) . 1_455
O8 La2 N2 117.43(18) 2_645 1_455
O13 La2 N2 105.0(3) . 1_455
O4 La2 N2 58.33(17) 1_455 1_455
O6 La2 N4 132.3(2) 1_556 2_645
O7 La2 N4 132.2(2) 1_556 2_645
O2 La2 N4 68.0(2) . 2_645
O3 La2 N4 85.5(2) . 2_645
O8 La2 N4 59.16(17) 2_645 2_645
O13 La2 N4 140.8(3) . 2_645
O4 La2 N4 70.9(2) 1_455 2_645
N2 La2 N4 67.4(2) 1_455 2_645
N1 S1 N2 97.9(3) . .
N4 S2 N3 97.4(3) . .
N6 S3 N5 95.8(3) . .
C3 O1 La1 131.7(5) . .
C3 O2 La2 157.2(5) . .
C4 O3 La2 148.8(6) . .
C4 O4 La2 131.3(5) . 1_655
C7 O5 La1 130.6(5) . .
C7 O6 La2 158.0(5) . 1_554
C8 O7 La2 141.8(5) . 1_554
C8 O8 La2 131.3(5) . 2_655
C11 O9 La1 129.4(5) . .
C11 O10 La1 152.1(5) . 1_455
C12 O11 La1 156.2(5) . 1_455
C12 O12 La1 130.5(4) . 2_655
C1 N1 S1 108.4(5) . .
C1 N1 La1 115.9(4) . .
S1 N1 La1 131.8(3) . .
C2 N2 S1 109.0(5) . .
C2 N2 La2 121.4(5) . 1_655
S1 N2 La2 129.4(3) . 1_655
C5 N3 S2 108.7(5) . .
C5 N3 La1 119.2(5) . .
S2 N3 La1 130.8(3) . .
C6 N4 S2 109.5(5) . .
C6 N4 La2 117.9(5) . 2_655
S2 N4 La2 132.1(4) . 2_655
C9 N5 S3 109.0(5) . .
C9 N5 La1 120.0(4) . .
S3 N5 La1 130.8(3) . .
C10 N6 S3 110.3(5) . .
C10 N6 La1 117.0(4) . 2_655
S3 N6 La1 129.5(3) . 2_655
N1 C1 C2 112.6(6) . .
N1 C1 C3 114.4(6) . .
C2 C1 C3 133.0(6) . .
N2 C2 C1 112.0(6) . .
N2 C2 C4 115.2(6) . .
C1 C2 C4 132.5(6) . .
O1 C3 O2 124.6(7) . .
O1 C3 C1 116.3(6) . .
O2 C3 C1 119.0(6) . .
O3 C4 O4 126.5(7) . .
O3 C4 C2 119.9(6) . .
O4 C4 C2 113.6(6) . .
N3 C5 C6 112.6(7) . .
N3 C5 C7 113.6(6) . .
C6 C5 C7 133.6(6) . .
N4 C6 C5 111.8(6) . .
N4 C6 C8 115.0(6) . .
C5 C6 C8 133.0(7) . .
O5 C7 O6 125.7(6) . .
O5 C7 C5 115.5(6) . .
O6 C7 C5 118.7(6) . .
O7 C8 O8 124.7(7) . .
O7 C8 C6 119.6(7) . .
O8 C8 C6 115.6(7) . .
N5 C9 C10 112.6(6) . .
N5 C9 C11 115.1(6) . .
C10 C9 C11 132.0(6) . .
N6 C10 C9 112.2(6) . .
N6 C10 C12 115.1(6) . .
C9 C10 C12 132.6(6) . .
O10 C11 O9 124.9(7) . .
O10 C11 C9 119.4(6) . .
O9 C11 C9 115.7(6) . .
O11 C12 O12 125.0(6) . .
O11 C12 C10 120.0(6) . .
O12 C12 C10 114.9(6) . .

loop_
_geom_bond_atom_site_label_1
_geom_bond_atom_site_label_2
_geom_bond_distance
_geom_bond_site_symmetry_2
La1 O10 2.497(5) 1_655
La1 O5 2.505(5) .
La1 O12 2.516(5) 2_645
La1 O11 2.525(5) 1_655
La1 O1 2.534(5) .
La1 O9 2.585(5) .
La1 N3 2.734(6) .
La1 N5 2.783(6) .
La1 N6 2.823(6) 2_645
La1 N1 2.847(6) .
La2 O6 2.426(5) 1_556
La2 O7 2.466(6) 1_556
La2 O2 2.483(5) .
La2 O3 2.505(6) .
La2 O8 2.515(6) 2_645
La2 O13 2.560(9) .
La2 O4 2.581(6) 1_455
La2 N2 2.742(6) 1_455
La2 N4 2.788(7) 2_645
S1 N1 1.621(6) .
S1 N2 1.632(6) .
S2 N4 1.594(6) .
S2 N3 1.630(7) .
S3 N6 1.622(6) .
S3 N5 1.631(6) .
O1 C3 1.237(8) .
O2 C3 1.242(9) .
O3 C4 1.221(9) .
O4 C4 1.263(9) .
O4 La2 2.581(6) 1_655
O5 C7 1.242(9) .
O6 C7 1.243(9) .
O6 La2 2.426(5) 1_554
O7 C8 1.251(9) .
O7 La2 2.466(6) 1_554
O8 C8 1.260(9) .
O8 La2 2.515(5) 2_655
O9 C11 1.258(9) .
O10 C11 1.247(8) .
O10 La1 2.497(5) 1_455
O11 C12 1.230(8) .
O11 La1 2.525(5) 1_455
O12 C12 1.266(9) .
O12 La1 2.516(5) 2_655
N1 C1 1.349(9) .
N2 C2 1.335(9) .
N2 La2 2.742(6) 1_655
N3 C5 1.321(9) .
N4 C6 1.338(10) .
N4 La2 2.788(7) 2_655
N5 C9 1.326(8) .
N6 C10 1.310(9) .
N6 La1 2.823(6) 2_655
C1 C2 1.433(9) .
C1 C3 1.498(10) .
C2 C4 1.523(9) .
C5 C6 1.417(9) .
C5 C7 1.526(10) .
C6 C8 1.513(10) .
C9 C10 1.408(9) .
C9 C11 1.522(10) .
C10 C12 1.504(8) .
O1W O3W 1.51(3) .
